data_7245370
loop_
_publ_author_name
'Peloquin, Andrew J.'
'McMillen, Colin'
'Pennington, William'

_publ_section_title
;
 Isolation of unique heterocycles formed from pyridine-thiocarboxamides as
 diiodine, iodide, or polyiodide salts
;
_journal_name_full CrystEngComm
_journal_paper_doi 10.1039/D2CE00904H
_journal_year 2022
_chemical_formula_moiety '4(I3), 2(C5 H5 N3 S), 2(C15 H13 N9), C2 H3 N'
_chemical_formula_sum 'C42 H39 I12 N25 S2'
_chemical_formula_weight 2480.90
_space_group_crystal_system triclinic
_space_group_IT_number 2
_space_group_name_Hall '-P 1'
_space_group_name_H-M_alt 'P -1'
_atom_sites_solution_hydrogens mixed
_atom_sites_solution_primary dual
_audit_creation_date 2022-03-14
_audit_creation_method
;
Olex2 1.5
(compiled 2021.12.09 svn.r5202d8cf for OlexSys, GUI svn.r6439)
;
_audit_update_record
;
2022-06-27 deposited with the CCDC.	2022-08-18 downloaded from the CCDC.
;
_cell_angle_alpha 78.700(2)
_cell_angle_beta 89.492(2)
_cell_angle_gamma 77.193(2)
_cell_formula_units_Z 1
_cell_length_a 8.0951(4)
_cell_length_b 12.8879(7)
_cell_length_c 16.9574(9)
_cell_measurement_reflns_used 9752
_cell_measurement_temperature 100.0
_cell_measurement_theta_max 28.349
_cell_measurement_theta_min 2.582
_cell_volume 1690.59(15)
_computing_cell_refinement 'SAINT V8.38A (Bruker, 2018)'
_computing_data_collection 'APEX3 v2017.3-0 (Bruker AXS Inc., 2017)'
_computing_data_reduction 'SAINT V8.38A (Bruker, 2018)'
_computing_molecular_graphics 'Olex2 1.5 (Dolomanov et al., 2009)'
_computing_publication_material 'Olex2 1.5 (Dolomanov et al., 2009)'
_computing_structure_refinement 'SHELXL 2018/3 (Sheldrick, 2015<i>b</i>)'
_computing_structure_solution 'SHELXT 2018/2 (Sheldrick, 2015<i>a</i>)'
_diffrn_ambient_temperature 100.0
_diffrn_measured_fraction_theta_full 0.999
_diffrn_measured_fraction_theta_max 0.999
_diffrn_measurement_device_type 'Bruker D8 Venture Photon 2'
_diffrn_measurement_method '\f and \w scans'
_diffrn_radiation_type MoK\a
_diffrn_radiation_wavelength 0.71073
_diffrn_reflns_av_R_equivalents 0.0304
_diffrn_reflns_av_unetI/netI 0.0129
_diffrn_reflns_Laue_measured_fraction_full 0.999
_diffrn_reflns_Laue_measured_fraction_max 0.999
_diffrn_reflns_limit_h_max 10
_diffrn_reflns_limit_h_min -10
_diffrn_reflns_limit_k_max 16
_diffrn_reflns_limit_k_min -16
_diffrn_reflns_limit_l_max 22
_diffrn_reflns_limit_l_min -22
_diffrn_reflns_number 86268
_diffrn_reflns_point_group_measured_fraction_full 0.999
_diffrn_reflns_point_group_measured_fraction_max 0.999
_diffrn_reflns_theta_full 25.242
_diffrn_reflns_theta_max 27.875
_diffrn_reflns_theta_min 2.246
_diffrn_source 'Incoatec I\mS'
_diffrn_source_current 1.0
_diffrn_source_power 0.05
_diffrn_source_voltage 50.0
_diffrn_standards_number 0
_exptl_absorpt_coefficient_mu 5.609
_exptl_absorpt_correction_T_max 0.7457
_exptl_absorpt_correction_T_min 0.6514
_exptl_absorpt_correction_type multi-scan
_exptl_absorpt_process_details
;
SADABS-2016/2 (Bruker,2016/2) was used for absorption correction.
wR2(int) was 0.0566 before and 0.0471 after correction.
The Ratio of minimum to maximum transmission is 0.8735.
The \l/2 correction factor is Not present.
;
_exptl_crystal_colour red
_exptl_crystal_density_diffrn 2.437
_exptl_crystal_density_meas ?
_exptl_crystal_density_method 'not measured'
_exptl_crystal_description plate
_exptl_crystal_F_000 1134
_exptl_crystal_size_max 0.197
_exptl_crystal_size_mid 0.089
_exptl_crystal_size_min 0.071
_exptl_transmission_factor_max 'not measured'
_exptl_transmission_factor_min 'not measured'
_refine_diff_density_max 0.730
_refine_diff_density_min -0.417
_refine_diff_density_rms 0.072
_refine_ls_extinction_method none
_refine_ls_goodness_of_fit_ref 1.079
_refine_ls_hydrogen_treatment mixed
_refine_ls_matrix_type full
_refine_ls_number_parameters 396
_refine_ls_number_reflns 8055
_refine_ls_number_restraints 16
_refine_ls_restrained_S_all 1.078
_refine_ls_R_factor_all 0.0163
_refine_ls_R_factor_gt 0.0139
_refine_ls_shift/su_max 0.002
_refine_ls_shift/su_mean 0.000
_refine_ls_structure_factor_coef Fsqd
_refine_ls_weighting_details 'w=1/[\s^2^(Fo^2^)+(0.0062P)^2^+1.6614P] where P=(Fo^2^+2Fc^2^)/3'
_refine_ls_weighting_scheme calc
_refine_ls_wR_factor_gt 0.0277
_refine_ls_wR_factor_ref 0.0286
_reflns_Friedel_coverage 0.000
_reflns_number_gt 7488
_reflns_number_total 8055
_reflns_threshold_expression 'I > 2\s(I)'
_cod_data_source_file d2ce00904h2.cif
_cod_data_source_block mo_d8_5050_14mar21_ajp5_0m
_cod_depositor_comments
;
The following automatic conversions were performed:

data item '_exptl_crystal_density_meas' value 'not measured' was
changed to '?' -- the value is perceived as not measured.

Automatic conversion script
Id: cif_fix_values 7556 2019-12-06 15:28:31Z antanas 
;
_cod_database_code 7245370
_shelx_shelxl_version_number 2018/3
_shelx_space_group_comment
;
The symmetry employed for this shelxl refinement is uniquely defined
by the following loop, which should always be used as a source of
symmetry information in preference to the above space-group names.
They are only intended as comments.
;
_shelx_estimated_absorpt_t_max 0.692
_shelx_estimated_absorpt_t_min 0.405
_olex2_refinement_description
;
1. Restrained distances
 HN5-N5 = HN1-N1 = HN7A-N7 = HN7B-N7
 0.86 with sigma of 0.02
2. Uiso/Uaniso restraints and constraints
N13 \\sim C21 \\sim C22: within 2A with sigma of 0.003 and sigma for terminal
atoms of 0.006 within 2A
3. Others
 Fixed Sof: N13(0.5) C21(0.5) C22(0.5) H21A(0.5) H21B(0.5) H21C(0.5)
4.a Aromatic/amide H refined with riding coordinates:
 C18(H17), C19(H18), C20(H19), C3(H7), C4(H8A), C5(H9), C8(H14), C9(H13),
 C10(H12), C13(H4), C14(H3), C15(H2)
4.b X=CH2 refined with riding coordinates:
 N10(H1,HN10)
4.c Idealised Me refined as rotating group:
 C22(H21A,H21B,H21C)
;
_olex2_submission_special_instructions 'No special instructions were received'

loop_
_space_group_symop_operation_xyz
'x, y, z'
'-x, -y, -z'

loop_
_atom_site_label
_atom_site_type_symbol
_atom_site_fract_x
_atom_site_fract_y
_atom_site_fract_z
_atom_site_U_iso_or_equiv
_atom_site_adp_type
_atom_site_occupancy
_atom_site_site_symmetry_order
_atom_site_calc_flag
_atom_site_refinement_flags_posn
_atom_site_refinement_flags_adp
_atom_site_refinement_flags_occupancy
_atom_site_disorder_assembly
_atom_site_disorder_group
I1 I 0.70650(2) 0.23417(2) 0.07670(2) 0.02400(3) Uani 1 1 d . . . . .
I2 I 0.76149(2) 0.10585(2) 0.23460(2) 0.01663(3) Uani 1 1 d . . . . .
I3 I 0.81278(2) -0.03532(2) 0.40009(2) 0.02486(3) Uani 1 1 d . . . . .
I4 I -0.11376(2) 0.38778(2) 0.25125(2) 0.02117(3) Uani 1 1 d . . . . .
I5 I -0.01401(2) 0.59472(2) 0.22916(2) 0.01731(3) Uani 1 1 d . . . . .
I6 I 0.07572(2) 0.80580(2) 0.20576(2) 0.02746(3) Uani 1 1 d . . . . .
S1 S 0.17205(6) 0.41909(4) 0.42176(3) 0.02094(10) Uani 1 1 d . . . . .
N10 N 0.2368(2) 0.39416(16) 0.57798(10) 0.0268(4) Uani 1 1 d . . . . .
H1 H 0.308135 0.375564 0.619853 0.032 Uiso 1 1 calc R U . . .
HN10 H 0.128335 0.419892 0.584129 0.032 Uiso 1 1 calc R U . . .
N11 N 0.5344(2) 0.29119(13) 0.44046(9) 0.0173(3) Uani 1 1 d . . . . .
N12 N 0.5780(2) 0.35234(14) 0.56095(10) 0.0193(3) Uani 1 1 d . . . . .
C16 C 0.2924(2) 0.38346(16) 0.50602(11) 0.0181(4) Uani 1 1 d . . . . .
C17 C 0.4803(2) 0.33859(15) 0.50258(11) 0.0162(4) Uani 1 1 d . . . . .
C18 C 0.7464(2) 0.31712(17) 0.55551(12) 0.0222(4) Uani 1 1 d . . . . .
H17 H 0.820176 0.324708 0.596244 0.027 Uiso 1 1 calc R U . . .
C19 C 0.8150(3) 0.27051(17) 0.49281(12) 0.0219(4) Uani 1 1 d . . . . .
H18 H 0.934178 0.248093 0.488459 0.026 Uiso 1 1 calc R U . . .
C20 C 0.7026(2) 0.25772(16) 0.43629(12) 0.0199(4) Uani 1 1 d . . . . .
H19 H 0.746202 0.224051 0.393066 0.024 Uiso 1 1 calc R U . . .
N1 N 0.4430(2) 0.54109(13) 0.16111(9) 0.0151(3) Uani 1 1 d D . . . .
HN1 H 0.449(3) 0.5809(17) 0.1172(11) 0.019(6) Uiso 1 1 d D . . . .
N2 N 0.26876(19) 0.32216(13) 0.13031(9) 0.0149(3) Uani 1 1 d . . . . .
N3 N 0.2778(2) 0.47501(13) 0.02343(9) 0.0181(3) Uani 1 1 d . . . . .
N4 N 0.39288(19) 0.37008(13) 0.23097(9) 0.0145(3) Uani 1 1 d . . . . .
N5 N 0.3521(2) 0.19110(13) 0.34320(9) 0.0162(3) Uani 1 1 d D . . . .
HN5 H 0.390(3) 0.2418(17) 0.3575(15) 0.033(7) Uiso 1 1 d D . . . .
N6 N 0.2416(2) 0.12236(13) 0.24142(10) 0.0181(3) Uani 1 1 d . . . . .
N7 N 0.4529(2) 0.54249(14) 0.29783(10) 0.0172(3) Uani 1 1 d D . . . .
HN7A H 0.422(3) 0.4830(15) 0.3097(14) 0.026(6) Uiso 1 1 d D . . . .
HN7B H 0.461(3) 0.578(2) 0.3346(13) 0.034(7) Uiso 1 1 d D . . . .
N8 N 0.5578(2) 0.73583(14) 0.26071(10) 0.0180(3) Uani 1 1 d . . . . .
N9 N 0.5133(2) 0.73213(14) 0.12202(10) 0.0189(3) Uani 1 1 d . . . . .
C1 C 0.3865(2) 0.44617(15) 0.16467(11) 0.0145(3) Uani 1 1 d . . . . .
C2 C 0.3104(2) 0.42078(15) 0.09953(11) 0.0148(3) Uani 1 1 d . . . . .
C3 C 0.1975(3) 0.42984(17) -0.02296(12) 0.0217(4) Uani 1 1 d . . . . .
H7 H 0.172467 0.465357 -0.077510 0.026 Uiso 1 1 calc R U . . .
C4 C 0.1466(3) 0.33093(18) 0.00447(12) 0.0230(4) Uani 1 1 d . . . . .
H8A H 0.086947 0.302584 -0.031218 0.028 Uiso 1 1 calc R U . . .
C5 C 0.1827(2) 0.27656(17) 0.08155(12) 0.0205(4) Uani 1 1 d . . . . .
H9 H 0.150001 0.210009 0.101006 0.025 Uiso 1 1 calc R U . . .
C6 C 0.3221(2) 0.29414(15) 0.21016(11) 0.0154(4) Uani 1 1 d . . . . .
C7 C 0.3036(2) 0.19926(15) 0.26545(11) 0.0148(3) Uani 1 1 d . . . . .
C8 C 0.3398(3) 0.10449(17) 0.39914(12) 0.0217(4) Uani 1 1 d . . . . .
H14 H 0.376346 0.098669 0.453228 0.026 Uiso 1 1 calc R U . . .
C9 C 0.2739(3) 0.02416(17) 0.37789(13) 0.0251(4) Uani 1 1 d . . . . .
H13 H 0.261335 -0.037502 0.416562 0.030 Uiso 1 1 calc R U . . .
C10 C 0.2265(3) 0.03664(17) 0.29755(12) 0.0220(4) Uani 1 1 d . . . . .
H12 H 0.181071 -0.018370 0.281667 0.026 Uiso 1 1 calc R U . . .
C11 C 0.4690(2) 0.58554(15) 0.22285(11) 0.0148(3) Uani 1 1 d . . . . .
C12 C 0.5172(2) 0.69235(15) 0.20067(11) 0.0155(4) Uani 1 1 d . . . . .
C13 C 0.5915(3) 0.83449(18) 0.23798(13) 0.0245(4) Uani 1 1 d . . . . .
H4 H 0.621827 0.869816 0.278031 0.029 Uiso 1 1 calc R U . . .
C14 C 0.5835(3) 0.88640(19) 0.15821(14) 0.0301(5) Uani 1 1 d . . . . .
H3 H 0.602844 0.957586 0.143114 0.036 Uiso 1 1 calc R U . . .
C15 C 0.5463(3) 0.83063(18) 0.10105(13) 0.0260(4) Uani 1 1 d . . . . .
H2 H 0.544112 0.863302 0.045637 0.031 Uiso 1 1 calc R U . . .
N13 N 0.2108(6) 0.0422(3) 0.0254(3) 0.0379(9) Uani 0.5 1 d . U P A -1
C21 C 0.087(3) 0.013(2) 0.0078(18) 0.037(2) Uani 0.5 1 d . U P A -1
C22 C -0.064(3) -0.021(2) -0.0115(17) 0.037(3) Uani 0.5 1 d . U P A -1
H21A H -0.052174 -0.044083 -0.063446 0.056 Uiso 0.5 1 calc R U P A -1
H21B H -0.163254 0.039421 -0.014569 0.056 Uiso 0.5 1 calc R U P A -1
H21C H -0.079720 -0.082009 0.030454 0.056 Uiso 0.5 1 calc R U P A -1

loop_
_atom_site_aniso_label
_atom_site_aniso_U_11
_atom_site_aniso_U_22
_atom_site_aniso_U_33
_atom_site_aniso_U_23
_atom_site_aniso_U_13
_atom_site_aniso_U_12
I1 0.02235(6) 0.02735(7) 0.01868(6) -0.00289(5) 0.00063(5) 0.00054(5)
I2 0.01534(5) 0.01587(6) 0.01969(6) -0.00628(4) -0.00042(4) -0.00320(4)
I3 0.02898(7) 0.02545(7) 0.01840(6) -0.00114(5) -0.00034(5) -0.00522(5)
I4 0.01696(6) 0.02371(7) 0.02233(6) -0.00365(5) 0.00065(5) -0.00434(5)
I5 0.01440(5) 0.02255(6) 0.01362(6) -0.00549(4) -0.00153(4) 0.00046(4)
I6 0.02316(7) 0.02055(7) 0.03880(8) -0.00914(6) -0.00252(6) -0.00218(5)
S1 0.0172(2) 0.0306(3) 0.0141(2) -0.00604(19) -0.00178(17) -0.00195(19)
N10 0.0164(8) 0.0485(12) 0.0160(8) -0.0116(8) 0.0006(6) -0.0038(8)
N11 0.0192(8) 0.0185(8) 0.0152(8) -0.0043(6) 0.0009(6) -0.0058(6)
N12 0.0182(8) 0.0264(9) 0.0150(8) -0.0058(7) -0.0013(6) -0.0066(7)
C16 0.0173(9) 0.0229(10) 0.0151(9) -0.0047(7) -0.0004(7) -0.0062(7)
C17 0.0177(9) 0.0188(9) 0.0123(8) -0.0017(7) 0.0006(7) -0.0056(7)
C18 0.0193(9) 0.0265(11) 0.0209(10) -0.0037(8) -0.0044(7) -0.0060(8)
C19 0.0177(9) 0.0230(10) 0.0242(10) -0.0031(8) 0.0007(8) -0.0043(8)
C20 0.0209(9) 0.0195(10) 0.0192(9) -0.0049(8) 0.0044(7) -0.0038(7)
N1 0.0211(8) 0.0152(8) 0.0101(7) -0.0032(6) 0.0000(6) -0.0060(6)
N2 0.0150(7) 0.0179(8) 0.0125(7) -0.0046(6) -0.0003(6) -0.0035(6)
N3 0.0209(8) 0.0194(8) 0.0132(8) -0.0023(6) -0.0004(6) -0.0035(6)
N4 0.0152(7) 0.0159(8) 0.0126(7) -0.0038(6) 0.0006(6) -0.0027(6)
N5 0.0182(8) 0.0189(8) 0.0135(7) -0.0037(6) 0.0010(6) -0.0076(6)
N6 0.0184(8) 0.0187(8) 0.0194(8) -0.0062(6) 0.0000(6) -0.0067(6)
N7 0.0216(8) 0.0188(8) 0.0131(8) -0.0057(6) -0.0008(6) -0.0062(7)
N8 0.0157(7) 0.0224(8) 0.0181(8) -0.0081(7) -0.0004(6) -0.0054(6)
N9 0.0218(8) 0.0206(8) 0.0166(8) -0.0040(6) -0.0004(6) -0.0090(7)
C1 0.0142(8) 0.0158(9) 0.0138(8) -0.0044(7) 0.0011(6) -0.0029(7)
C2 0.0146(8) 0.0161(9) 0.0144(9) -0.0053(7) 0.0014(6) -0.0029(7)
C3 0.0251(10) 0.0275(11) 0.0126(9) -0.0044(8) -0.0017(7) -0.0057(8)
C4 0.0265(10) 0.0295(11) 0.0158(9) -0.0077(8) -0.0037(8) -0.0093(8)
C5 0.0234(10) 0.0248(10) 0.0169(9) -0.0075(8) -0.0013(7) -0.0097(8)
C6 0.0149(8) 0.0200(9) 0.0125(8) -0.0061(7) -0.0003(6) -0.0040(7)
C7 0.0115(8) 0.0171(9) 0.0161(9) -0.0050(7) 0.0016(6) -0.0027(7)
C8 0.0240(10) 0.0238(10) 0.0176(9) -0.0007(8) 0.0000(7) -0.0089(8)
C9 0.0296(11) 0.0230(11) 0.0230(10) 0.0021(8) -0.0013(8) -0.0123(9)
C10 0.0231(10) 0.0198(10) 0.0256(10) -0.0052(8) 0.0001(8) -0.0095(8)
C11 0.0127(8) 0.0167(9) 0.0147(9) -0.0049(7) -0.0015(6) -0.0013(7)
C12 0.0127(8) 0.0175(9) 0.0172(9) -0.0057(7) -0.0001(7) -0.0036(7)
C13 0.0260(10) 0.0280(11) 0.0253(11) -0.0130(9) -0.0001(8) -0.0113(8)
C14 0.0398(13) 0.0280(12) 0.0287(12) -0.0067(9) -0.0002(9) -0.0195(10)
C15 0.0354(12) 0.0270(11) 0.0195(10) -0.0024(8) -0.0014(8) -0.0169(9)
N13 0.047(2) 0.0235(19) 0.045(2) -0.0074(17) 0.0086(19) -0.0107(18)
C21 0.045(5) 0.021(3) 0.045(3) -0.010(3) 0.009(3) -0.006(4)
C22 0.043(6) 0.025(4) 0.040(3) -0.008(3) 0.010(4) -0.002(4)

loop_
_atom_type_symbol
_atom_type_description
_atom_type_scat_dispersion_real
_atom_type_scat_dispersion_imag
_atom_type_scat_source
C C 0.0033 0.0016 'International Tables Vol C Tables 4.2.6.8 and 6.1.1.4'
H H 0.0000 0.0000 'International Tables Vol C Tables 4.2.6.8 and 6.1.1.4'
I I -0.4742 1.8119 'International Tables Vol C Tables 4.2.6.8 and 6.1.1.4'
N N 0.0061 0.0033 'International Tables Vol C Tables 4.2.6.8 and 6.1.1.4'
S S 0.1246 0.1234 'International Tables Vol C Tables 4.2.6.8 and 6.1.1.4'

loop_
_geom_angle_atom_site_label_1
_geom_angle_atom_site_label_2
_geom_angle_atom_site_label_3
_geom_angle
_geom_angle_site_symmetry_1
_geom_angle_site_symmetry_3
_geom_angle_publ_flag
I1 I2 I3 177.985(6) . . ?
I4 I5 I6 178.304(6) . . ?
H1 N10 HN10 120.0 . . ?
C16 N10 H1 120.0 . . ?
C16 N10 HN10 120.0 . . ?
C20 N11 C17 116.13(16) . . ?
C17 N12 C18 116.44(17) . . ?
N10 C16 S1 124.75(15) . . ?
N10 C16 C17 115.45(16) . . ?
C17 C16 S1 119.77(14) . . ?
N11 C17 C16 117.36(16) . . ?
N12 C17 N11 126.06(17) . . ?
N12 C17 C16 116.56(16) . . ?
N12 C18 H17 119.0 . . ?
N12 C18 C19 122.04(18) . . ?
C19 C18 H17 119.0 . . ?
C18 C19 H18 121.5 . . ?
C18 C19 C20 116.98(18) . . ?
C20 C19 H18 121.5 . . ?
N11 C20 C19 122.29(18) . . ?
N11 C20 H19 118.9 . . ?
C19 C20 H19 118.9 . . ?
C1 N1 HN1 120.1(16) . . ?
C11 N1 HN1 112.7(16) . . ?
C11 N1 C1 126.55(16) . . ?
C5 N2 C2 119.29(16) . . ?
C5 N2 C6 133.95(17) . . ?
C6 N2 C2 106.68(15) . . ?
C3 N3 C2 115.58(17) . . ?
C1 N4 C6 106.01(15) . . ?
C7 N5 HN5 120.5(18) . . ?
C8 N5 HN5 118.7(18) . . ?
C8 N5 C7 120.77(17) . . ?
C7 N6 C10 117.28(17) . . ?
HN7A N7 HN7B 120(2) . . ?
C11 N7 HN7A 120.0(17) . . ?
C11 N7 HN7B 119.8(18) . . ?
C12 N8 C13 114.81(17) . . ?
C12 N9 C15 115.63(17) . . ?
N1 C1 C2 123.87(17) . . ?
N4 C1 N1 124.34(16) . . ?
N4 C1 C2 111.76(16) . . ?
N2 C2 C1 104.54(15) . . ?
N3 C2 N2 124.56(16) . . ?
N3 C2 C1 130.89(18) . . ?
N3 C3 H7 118.4 . . ?
N3 C3 C4 123.28(18) . . ?
C4 C3 H7 118.4 . . ?
C3 C4 H8A 119.9 . . ?
C5 C4 C3 120.22(18) . . ?
C5 C4 H8A 119.9 . . ?
N2 C5 H9 121.5 . . ?
C4 C5 N2 117.04(18) . . ?
C4 C5 H9 121.5 . . ?
N2 C6 C7 125.97(17) . . ?
N4 C6 N2 111.00(16) . . ?
N4 C6 C7 123.02(16) . . ?
N5 C7 C6 116.75(16) . . ?
N6 C7 N5 121.99(17) . . ?
N6 C7 C6 121.26(17) . . ?
N5 C8 H14 120.2 . . ?
N5 C8 C9 119.54(19) . . ?
C9 C8 H14 120.2 . . ?
C8 C9 H13 121.4 . . ?
C8 C9 C10 117.24(19) . . ?
C10 C9 H13 121.4 . . ?
N6 C10 C9 123.15(19) . . ?
N6 C10 H12 118.4 . . ?
C9 C10 H12 118.4 . . ?
N1 C11 C12 114.94(16) . . ?
N7 C11 N1 124.31(18) . . ?
N7 C11 C12 120.74(17) . . ?
N8 C12 C11 117.04(16) . . ?
N9 C12 N8 128.29(18) . . ?
N9 C12 C11 114.67(16) . . ?
N8 C13 H4 118.9 . . ?
N8 C13 C14 122.14(19) . . ?
C14 C13 H4 118.9 . . ?
C13 C14 H3 121.3 . . ?
C13 C14 C15 117.4(2) . . ?
C15 C14 H3 121.3 . . ?
N9 C15 C14 121.6(2) . . ?
N9 C15 H2 119.2 . . ?
C14 C15 H2 119.2 . . ?
N13 C21 C22 178.5(15) . . ?
C21 C22 H21A 109.5 . . ?
C21 C22 H21B 109.5 . . ?
C21 C22 H21C 109.5 . . ?
H21A C22 H21B 109.5 . . ?
H21A C22 H21C 109.5 . . ?
H21B C22 H21C 109.5 . . ?

loop_
_geom_bond_atom_site_label_1
_geom_bond_atom_site_label_2
_geom_bond_distance
_geom_bond_site_symmetry_2
_geom_bond_publ_flag
I1 I2 2.8393(2) . ?
I2 I3 3.0071(2) . ?
I4 I5 2.9091(2) . ?
I5 I6 2.9213(2) . ?
S1 C16 1.6646(19) . ?
N10 H1 0.8800 . ?
N10 HN10 0.8800 . ?
N10 C16 1.319(2) . ?
N11 C17 1.342(2) . ?
N11 C20 1.340(2) . ?
N12 C17 1.335(2) . ?
N12 C18 1.347(3) . ?
C16 C17 1.508(3) . ?
C18 H17 0.9500 . ?
C18 C19 1.375(3) . ?
C19 H18 0.9500 . ?
C19 C20 1.385(3) . ?
C20 H19 0.9500 . ?
N1 HN1 0.826(16) . ?
N1 C1 1.389(2) . ?
N1 C11 1.327(2) . ?
N2 C2 1.389(2) . ?
N2 C5 1.377(2) . ?
N2 C6 1.378(2) . ?
N3 C2 1.339(2) . ?
N3 C3 1.318(2) . ?
N4 C1 1.332(2) . ?
N4 C6 1.341(2) . ?
N5 HN5 0.857(16) . ?
N5 C7 1.357(2) . ?
N5 C8 1.337(3) . ?
N6 C7 1.335(2) . ?
N6 C10 1.337(3) . ?
N7 HN7A 0.847(16) . ?
N7 HN7B 0.856(16) . ?
N7 C11 1.302(2) . ?
N8 C12 1.330(2) . ?
N8 C13 1.341(3) . ?
N9 C12 1.330(2) . ?
N9 C15 1.334(3) . ?
C1 C2 1.396(2) . ?
C3 H7 0.9500 . ?
C3 C4 1.417(3) . ?
C4 H8A 0.9500 . ?
C4 C5 1.357(3) . ?
C5 H9 0.9500 . ?
C6 C7 1.423(3) . ?
C8 H14 0.9500 . ?
C8 C9 1.371(3) . ?
C9 H13 0.9500 . ?
C9 C10 1.388(3) . ?
C10 H12 0.9500 . ?
C11 C12 1.491(3) . ?
C13 H4 0.9500 . ?
C13 C14 1.382(3) . ?
C14 H3 0.9500 . ?
C14 C15 1.386(3) . ?
C15 H2 0.9500 . ?
N13 C21 1.20(3) . ?
C21 C22 1.457(6) . ?
C22 H21A 0.9800 . ?
C22 H21B 0.9800 . ?
C22 H21C 0.9800 . ?

loop_
_geom_torsion_atom_site_label_1
_geom_torsion_atom_site_label_2
_geom_torsion_atom_site_label_3
_geom_torsion_atom_site_label_4
_geom_torsion
_geom_torsion_site_symmetry_1
_geom_torsion_site_symmetry_2
_geom_torsion_site_symmetry_3
_geom_torsion_site_symmetry_4
_geom_torsion_publ_flag
S1 C16 C17 N11 -24.6(2) . . . . ?
S1 C16 C17 N12 153.75(15) . . . . ?
N10 C16 C17 N11 157.24(19) . . . . ?
N10 C16 C17 N12 -24.4(3) . . . . ?
N12 C18 C19 C20 -2.1(3) . . . . ?
C17 N11 C20 C19 0.3(3) . . . . ?
C17 N12 C18 C19 0.7(3) . . . . ?
C18 N12 C17 N11 1.5(3) . . . . ?
C18 N12 C17 C16 -176.75(17) . . . . ?
C18 C19 C20 N11 1.6(3) . . . . ?
C20 N11 C17 N12 -2.0(3) . . . . ?
C20 N11 C17 C16 176.24(17) . . . . ?
N1 C1 C2 N2 -177.78(16) . . . . ?
N1 C1 C2 N3 1.3(3) . . . . ?
N1 C11 C12 N8 -174.76(16) . . . . ?
N1 C11 C12 N9 5.4(2) . . . . ?
N2 C6 C7 N5 -174.71(17) . . . . ?
N2 C6 C7 N6 5.4(3) . . . . ?
N3 C3 C4 C5 -1.2(3) . . . . ?
N4 C1 C2 N2 0.1(2) . . . . ?
N4 C1 C2 N3 179.20(18) . . . . ?
N4 C6 C7 N5 3.9(3) . . . . ?
N4 C6 C7 N6 -175.97(17) . . . . ?
N5 C8 C9 C10 1.4(3) . . . . ?
N7 C11 C12 N8 6.0(3) . . . . ?
N7 C11 C12 N9 -173.76(17) . . . . ?
N8 C13 C14 C15 -2.8(3) . . . . ?
C1 N1 C11 N7 3.7(3) . . . . ?
C1 N1 C11 C12 -175.48(16) . . . . ?
C1 N4 C6 N2 -0.5(2) . . . . ?
C1 N4 C6 C7 -179.31(17) . . . . ?
C2 N2 C5 C4 1.4(3) . . . . ?
C2 N2 C6 N4 0.6(2) . . . . ?
C2 N2 C6 C7 179.37(17) . . . . ?
C2 N3 C3 C4 0.4(3) . . . . ?
C3 N3 C2 N2 1.4(3) . . . . ?
C3 N3 C2 C1 -177.48(19) . . . . ?
C3 C4 C5 N2 0.2(3) . . . . ?
C5 N2 C2 N3 -2.4(3) . . . . ?
C5 N2 C2 C1 176.74(16) . . . . ?
C5 N2 C6 N4 -175.98(19) . . . . ?
C5 N2 C6 C7 2.8(3) . . . . ?
C6 N2 C2 N3 -179.56(17) . . . . ?
C6 N2 C2 C1 -0.44(19) . . . . ?
C6 N2 C5 C4 177.66(19) . . . . ?
C6 N4 C1 N1 178.13(17) . . . . ?
C6 N4 C1 C2 0.2(2) . . . . ?
C7 N5 C8 C9 -1.4(3) . . . . ?
C7 N6 C10 C9 -0.9(3) . . . . ?
C8 N5 C7 N6 0.2(3) . . . . ?
C8 N5 C7 C6 -179.73(17) . . . . ?
C8 C9 C10 N6 -0.3(3) . . . . ?
C10 N6 C7 N5 1.0(3) . . . . ?
C10 N6 C7 C6 -179.14(17) . . . . ?
C11 N1 C1 N4 -19.0(3) . . . . ?
C11 N1 C1 C2 158.64(18) . . . . ?
C12 N8 C13 C14 0.3(3) . . . . ?
C12 N9 C15 C14 0.6(3) . . . . ?
C13 N8 C12 N9 3.2(3) . . . . ?
C13 N8 C12 C11 -176.61(16) . . . . ?
C13 C14 C15 N9 2.3(3) . . . . ?
C15 N9 C12 N8 -3.6(3) . . . . ?
C15 N9 C12 C11 176.17(17) . . . . ?
